data_7025909
loop_
_publ_author_name
'Parois, Pascal'
'Moggach, Stephen A.'
'Lennie, Alistair R.'
'Warren, John E.'
'Brechin, Euan K.'
'Murrie, Mark'
'Parsons, Simon'

_publ_section_title
;
 The effect of pressure on the crystal structure of [Gd(PhCOO)3(DMF)]n to
 3.7 GPa and the transition to a second phase at 5.0 GPa.
;
_journal_issue 30
_journal_name_full 'Dalton transactions (Cambridge, England : 2003)'
_journal_page_first 7004
_journal_page_last 7011
_journal_paper_doi 10.1039/c0dt00046a
_journal_volume 39
_journal_year 2010
_chemical_formula_moiety
;
(C24 H22 Gd1 N1 O7)n
;
_chemical_formula_sum 'C24 H22 Gd N O7'
_chemical_formula_weight 593.69
_chemical_name_systematic
;
catena-((\m~2~-Benzoato-O,O')-bis(\m~2~-benzoato-O,O',O')-(dimethylformamide-O
)-gadolinium)
;
_space_group_IT_number 86
_symmetry_cell_setting tetragonal
_symmetry_space_group_name_Hall 'P 4n -1n'
_symmetry_space_group_name_H-M 'P 42/n :1'
_atom_sites_solution_hydrogens geom
_atom_sites_solution_primary direct
_audit_creation_date 08-06-30
_audit_creation_method CRYSTALS_ver_12.85
_cell_angle_alpha 90
_cell_angle_beta 90
_cell_angle_gamma 90
_cell_formula_units_Z 8
_cell_length_a 21.0414(2)
_cell_length_b 21.0414(2)
_cell_length_c 8.95130(10)
_cell_measurement_reflns_used 7018
_cell_measurement_temperature 293
_cell_measurement_theta_max 20
_cell_measurement_theta_min 3
_cell_volume 3963.10(7)
_computing_cell_refinement 'SAINT (Siemens ,1995)'
_computing_data_collection 'SMART (Siemens, 1993)'
_computing_data_reduction 'SAINT (Siemens ,1995)'
_computing_molecular_graphics 'DIAMOND Crystal Impact (2004)'
_computing_publication_material 'CRYSTALS (Betteridge et al., 2003)'
_computing_structure_refinement 'CRYSTALS (Betteridge et al., 2003)'
_computing_structure_solution 'USER DEFINED STRUCTURE SOLUTION'
_diffrn_ambient_temperature 293
_diffrn_measured_fraction_theta_full 0.711
_diffrn_measured_fraction_theta_max 0.583
_diffrn_measurement_device 'Bruker SMART'
_diffrn_measurement_device_type Area
_diffrn_measurement_method \w
_diffrn_radiation_monochromator Silicon
_diffrn_radiation_type synchrotron
_diffrn_radiation_wavelength 0.48650
_diffrn_reflns_av_R_equivalents 0.069
_diffrn_reflns_limit_h_max 27
_diffrn_reflns_limit_h_min -28
_diffrn_reflns_limit_k_max 14
_diffrn_reflns_limit_k_min -14
_diffrn_reflns_limit_l_max 12
_diffrn_reflns_limit_l_min -12
_diffrn_reflns_number 21658
_diffrn_reflns_theta_full 15.331
_diffrn_reflns_theta_max 20.442
_diffrn_reflns_theta_min 1.325
_diffrn_source synchrotron
_diffrn_standards_number 0
_exptl_absorpt_coefficient_mu 1.084
_exptl_absorpt_correction_T_max 0.71
_exptl_absorpt_correction_T_min 0.06
_exptl_absorpt_correction_type multi-scan
_exptl_absorpt_process_details 'SADABS (Siemens, 1996)'
_exptl_crystal_colour colourless
_exptl_crystal_density_diffrn 1.990
_exptl_crystal_density_method 'not measured'
_exptl_crystal_description block
_exptl_crystal_F_000 2344
_exptl_crystal_size_max 0.20
_exptl_crystal_size_mid 0.20
_exptl_crystal_size_min 0.10
_refine_diff_density_max 1.03
_refine_diff_density_min -0.99
_refine_ls_extinction_method None
_refine_ls_goodness_of_fit_ref 0.9259
_refine_ls_hydrogen_treatment noref
_refine_ls_matrix_type full
_refine_ls_number_parameters 298
_refine_ls_number_reflns 2767
_refine_ls_number_restraints 86
_refine_ls_R_factor_all 0.0480
_refine_ls_R_factor_gt 0.0360
_refine_ls_shift/su_max 0.000894
_refine_ls_structure_factor_coef F
_refine_ls_weighting_details
;
Method, part 1, Chebychev polynomial, (Watkin, 1994, Prince, 1982)
[weight] = 1.0/[A~0~*T~0~(x)+A~1~*T~1~(x) ... +A~n-1~]*T~n-1~(x)]
where A~i~ are the Chebychev coefficients listed below and x= Fcalc/Fmax
Method = Robust Weighting (Prince, 1982)
W = [weight] * [1-(deltaF/6*sigmaF)^2^]^2^
A~i~ are:
1.20 0.446 0.452
;
_refine_ls_weighting_scheme calc
_refine_ls_wR_factor_all 0.0541
_refine_ls_wR_factor_gt 0.0423
_refine_ls_wR_factor_ref 0.0423
_reflns_limit_h_max 14
_reflns_limit_h_min -13
_reflns_limit_k_max 28
_reflns_limit_k_min 0
_reflns_limit_l_max 12
_reflns_limit_l_min 0
_reflns_number_gt 2767
_reflns_number_total 3582
_reflns_threshold_expression I>2.0\s(I)
_oxford_diffrn_Wilson_B_factor 0.00
_oxford_diffrn_Wilson_scale 0.00
_oxford_refine_ls_r_factor_ref 0.0360
_oxford_refine_ls_scale 0.2906(6)
_oxford_reflns_number_all 3481
_oxford_reflns_threshold_expression_ref I>2.0\s(I)
_oxford_structure_analysis_title 'gdpol6 in P4(2)/n'
_cod_data_source_file c0dt00046a.txt
_cod_data_source_block gdpol6_Phase1_2_65GPa
_cod_depositor_comments
;
The following automatic conversions were performed:

'_symmetry_cell_setting' value 'Tetragonal' changed to 'tetragonal'
according to /home/saulius/struct/CIF-dictionaries/cif_core.dic
dictionary named 'cif_core.dic' version 2.4.2 from 2011-04-26.

Automatic conversion script
Id: cif_fix_values 1891 2012-01-12 08:04:46Z andrius 
;
_cod_original_sg_symbol_H-M 'P 42/n:1'
_cod_original_formula_sum 'C24 H22 Gd1 N1 O7'
_cod_database_code 7025909

loop_
_symmetry_equiv_pos_as_xyz
x,y,z
-x,-y,z
-y+1/2,x+1/2,z+1/2
y+1/2,-x+1/2,z+1/2
-x+1/2,-y+1/2,-z+1/2
x+1/2,y+1/2,-z+1/2
y,-x,-z
-y,x,-z

loop_
_atom_site_label
_atom_site_type_symbol
_atom_site_fract_x
_atom_site_fract_y
_atom_site_fract_z
_atom_site_U_iso_or_equiv
_atom_site_occupancy
_atom_site_adp_type
_atom_site_refinement_flags_posn
Gd1 Gd 0.737232(12) 0.748846(11) -0.03658(2) 0.0120 1.0000 Uani .
O1 O 0.79286(17) 0.70040(18) -0.2265(3) 0.0176 1.0000 Uani D
O2 O 0.85593(19) 0.6793(2) -0.4148(3) 0.0241 1.0000 Uani D
O3 O 0.66944(18) 0.67603(19) -0.1609(3) 0.0206 1.0000 Uani D
O4 O 0.6937(2) 0.66562(18) -0.4032(3) 0.0221 1.0000 Uani D
O5 O 0.7118(2) 0.66840(17) 0.1300(3) 0.0223 1.0000 Uani D
O6 O 0.7692(2) 0.68715(17) 0.3330(3) 0.0203 1.0000 Uani D
O7 O 0.83743(19) 0.7203(2) 0.0686(3) 0.0240 1.0000 Uani D
N1 N 0.9093(2) 0.7251(2) 0.2566(4) 0.0201 1.0000 Uani D
C1 C 0.8374(2) 0.6678(2) -0.2853(4) 0.0151 1.0000 Uani D
C2 C 0.8647(2) 0.6158(2) -0.1941(4) 0.0198 1.0000 Uani D
C3 C 0.9281(3) 0.6028(3) -0.2104(5) 0.0323 1.0000 Uani D
C4 C 0.9582(3) 0.5623(3) -0.1110(6) 0.0395 1.0000 Uani D
C5 C 0.9239(3) 0.5338(3) -0.0001(5) 0.0287 1.0000 Uani D
C6 C 0.8597(3) 0.5452(3) 0.0138(5) 0.0249 1.0000 Uani D
C7 C 0.8300(2) 0.5872(2) -0.0814(4) 0.0203 1.0000 Uani D
C8 C 0.6701(2) 0.6454(2) -0.2811(4) 0.0170 1.0000 Uani D
C9 C 0.6395(2) 0.5814(2) -0.2834(4) 0.0171 1.0000 Uani D
C10 C 0.6104(2) 0.5583(2) -0.1560(5) 0.0232 1.0000 Uani D
C11 C 0.5810(3) 0.4990(3) -0.1576(5) 0.0318 1.0000 Uani D
C12 C 0.5803(3) 0.4639(3) -0.2862(6) 0.0357 1.0000 Uani D
C13 C 0.6095(3) 0.4864(3) -0.4132(5) 0.0314 1.0000 Uani D
C14 C 0.6390(2) 0.5447(2) -0.4117(4) 0.0223 1.0000 Uani D
C15 C 0.7421(2) 0.6503(2) 0.2456(4) 0.0178 1.0000 Uani D
C16 C 0.7420(2) 0.5816(2) 0.2786(4) 0.0160 1.0000 Uani D
C17 C 0.7781(2) 0.5582(2) 0.3950(4) 0.0210 1.0000 Uani D
C18 C 0.7772(3) 0.4936(3) 0.4266(5) 0.0305 1.0000 Uani D
C19 C 0.7404(3) 0.4534(2) 0.3430(5) 0.0310 1.0000 Uani D
C20 C 0.7044(3) 0.4762(2) 0.2262(5) 0.0238 1.0000 Uani D
C21 C 0.7057(2) 0.5405(2) 0.1931(4) 0.0223 1.0000 Uani D
C22 C 0.8700(2) 0.7509(2) 0.1591(4) 0.0211 1.0000 Uani D
C23 C 0.9454(3) 0.7637(3) 0.3599(6) 0.0364 1.0000 Uani D
C24 C 0.9178(3) 0.6569(3) 0.2630(5) 0.0269 1.0000 Uani D
H231 H 0.9291 0.8064 0.3590 0.0437 1.0000 Uiso .
H232 H 0.9892 0.7641 0.3301 0.0437 1.0000 Uiso .
H233 H 0.9417 0.7463 0.4585 0.0437 1.0000 Uiso .
H241 H 0.8897 0.6371 0.1927 0.0323 1.0000 Uiso .
H242 H 0.9610 0.6464 0.2384 0.0323 1.0000 Uiso .
H243 H 0.9082 0.6419 0.3619 0.0323 1.0000 Uiso .
H31 H 0.9510 0.6212 -0.2881 0.0387 1.0000 Uiso .
H41 H 1.0016 0.5545 -0.1198 0.0474 1.0000 Uiso .
H51 H 0.9440 0.5065 0.0665 0.0344 1.0000 Uiso .
H61 H 0.8364 0.5245 0.0875 0.0299 1.0000 Uiso .
H71 H 0.7870 0.5962 -0.0700 0.0244 1.0000 Uiso .
H101 H 0.6104 0.5825 -0.0689 0.0278 1.0000 Uiso .
H111 H 0.5619 0.4833 -0.0714 0.0382 1.0000 Uiso .
H121 H 0.5600 0.4246 -0.2878 0.0429 1.0000 Uiso .
H131 H 0.6093 0.4621 -0.5001 0.0377 1.0000 Uiso .
H141 H 0.6588 0.5596 -0.4978 0.0268 1.0000 Uiso .
H171 H 0.8030 0.5855 0.4519 0.0252 1.0000 Uiso .
H181 H 0.8015 0.4776 0.5048 0.0366 1.0000 Uiso .
H191 H 0.7398 0.4102 0.3654 0.0372 1.0000 Uiso .
H201 H 0.6795 0.4486 0.1699 0.0286 1.0000 Uiso .
H211 H 0.6822 0.5561 0.1132 0.0267 1.0000 Uiso .
H221 H 0.8665 0.7950 0.1582 0.0253 1.0000 Uiso .

loop_
_atom_site_aniso_label
_atom_site_aniso_U_11
_atom_site_aniso_U_22
_atom_site_aniso_U_33
_atom_site_aniso_U_23
_atom_site_aniso_U_13
_atom_site_aniso_U_12
Gd1 0.01458(15) 0.01252(14) 0.00898(11) 0.00111(7) -0.00011(7) 0.00010(13)
O1 0.0172(18) 0.0185(19) 0.0171(12) 0.0016(12) -0.0006(12) 0.004(2)
O2 0.026(2) 0.030(2) 0.0160(13) 0.0035(14) 0.0031(13) 0.005(3)
O3 0.0185(19) 0.026(2) 0.0174(13) -0.0022(13) -0.0009(12) -0.006(2)
O4 0.025(2) 0.022(2) 0.0191(13) 0.0003(13) 0.0003(13) -0.007(2)
O5 0.033(2) 0.0161(18) 0.0183(13) 0.0054(12) -0.0032(14) -0.002(2)
O6 0.031(2) 0.0153(18) 0.0150(13) -0.0018(12) 0.0029(13) -0.002(2)
O7 0.019(2) 0.034(2) 0.0192(14) -0.0016(14) -0.0014(12) 0.003(3)
N1 0.014(2) 0.027(2) 0.0195(16) 0.0001(16) -0.0059(14) 0.001(3)
C1 0.015(2) 0.014(2) 0.0169(17) 0.0011(15) 0.0011(15) 0.002(3)
C2 0.023(3) 0.018(3) 0.0177(18) 0.0019(17) 0.0039(17) 0.005(3)
C3 0.030(3) 0.030(3) 0.038(3) 0.011(2) 0.012(2) 0.010(4)
C4 0.024(3) 0.038(4) 0.056(3) 0.011(3) 0.009(3) 0.012(4)
C5 0.031(3) 0.026(3) 0.029(2) 0.010(2) 0.000(2) 0.010(4)
C6 0.033(3) 0.021(3) 0.0207(19) 0.0028(18) 0.0086(19) 0.004(4)
C7 0.020(3) 0.020(3) 0.0203(18) -0.0004(17) 0.0030(17) 0.004(3)
C8 0.016(2) 0.019(3) 0.0155(16) 0.0011(16) -0.0050(15) 0.002(3)
C9 0.019(3) 0.015(3) 0.0171(17) 0.0034(16) -0.0016(16) 0.000(3)
C10 0.025(3) 0.022(3) 0.023(2) 0.0048(18) 0.0030(18) 0.006(4)
C11 0.037(4) 0.025(3) 0.034(3) 0.007(2) 0.014(2) -0.001(4)
C12 0.034(4) 0.025(3) 0.048(3) -0.002(2) 0.011(3) -0.016(4)
C13 0.040(4) 0.022(3) 0.032(2) -0.005(2) 0.006(2) 0.001(4)
C14 0.021(3) 0.024(3) 0.0218(19) -0.0018(18) 0.0032(18) -0.011(3)
C15 0.027(3) 0.017(2) 0.0097(16) 0.0012(15) 0.0039(16) 0.006(3)
C16 0.019(3) 0.013(2) 0.0162(16) 0.0007(15) -0.0016(16) 0.000(3)
C17 0.024(3) 0.020(3) 0.0191(18) 0.0033(17) 0.0014(18) -0.001(3)
C18 0.040(4) 0.025(3) 0.027(2) 0.012(2) -0.004(2) 0.001(4)
C19 0.042(4) 0.017(3) 0.033(2) 0.008(2) 0.002(2) -0.004(4)
C20 0.033(3) 0.014(3) 0.0250(19) -0.0052(17) 0.003(2) 0.000(4)
C21 0.028(3) 0.024(3) 0.0157(18) -0.0032(17) -0.0021(18) -0.003(3)
C22 0.018(3) 0.026(3) 0.0183(19) 0.0012(17) -0.0010(17) 0.002(3)
C23 0.038(4) 0.039(4) 0.032(2) 0.000(2) -0.013(2) -0.014(4)
C24 0.027(3) 0.029(3) 0.025(2) -0.003(2) -0.006(2) 0.006(4)

loop_
_atom_type_symbol
_atom_type_scat_dispersion_real
_atom_type_scat_dispersion_imag
_atom_type_scat_Cromer_Mann_a1
_atom_type_scat_Cromer_Mann_b1
_atom_type_scat_Cromer_Mann_a2
_atom_type_scat_Cromer_Mann_b2
_atom_type_scat_Cromer_Mann_a3
_atom_type_scat_Cromer_Mann_b3
_atom_type_scat_Cromer_Mann_a4
_atom_type_scat_Cromer_Mann_b4
_atom_type_scat_Cromer_Mann_c
_atom_type_scat_source
C 0.0010 0.0010 2.3100 20.8439 1.0200 10.2075 1.5886 0.5687 0.8650 51.6512 0.2156 'International Tables Vol C 4.2.6.8 and 6.1.1.4'
H 0.0000 0.0000 0.4930 10.5109 0.3229 26.1257 0.1402 3.1424 0.0408 57.7998 0.0030 'International Tables Vol C 4.2.6.8 and 6.1.1.4'
N 0.0020 0.0010 12.2126 0.0057 3.1322 9.8933 2.0125 28.9975 1.1663 0.5826 -11.5290 'International Tables Vol C 4.2.6.8 and 6.1.1.4'
O 0.0040 0.0030 3.0485 13.2771 2.2868 5.7011 1.5463 0.3239 0.8670 32.9089 0.2508 'International Tables Vol C 4.2.6.8 and 6.1.1.4'
Gd -0.5090 2.0340 25.0709 2.2534 19.0798 0.1820 13.8518 12.9331 3.5454 101.3980 2.4196 'International Tables Vol C 4.2.6.8 and 6.1.1.4'

loop_
_geom_angle_atom_site_label_1
_geom_angle_site_symmetry_1
_geom_angle_atom_site_label_2
_geom_angle_atom_site_label_3
_geom_angle_site_symmetry_3
_geom_angle
_geom_angle_publ_flag
O2 5_664 Gd1 O1 5_664 52.29(10) yes
O2 5_664 Gd1 C1 5_664 25.98(10) yes
O1 5_664 Gd1 C1 5_664 26.60(10) yes
O2 5_664 Gd1 O4 5_664 88.98(13) yes
O1 5_664 Gd1 O4 5_664 68.45(12) yes
C1 5_664 Gd1 O4 5_664 75.16(14) yes
O2 5_664 Gd1 O6 5_665 74.64(13) yes
O1 5_664 Gd1 O6 5_665 114.80(12) yes
C1 5_664 Gd1 O6 5_665 92.93(13) yes
O4 5_664 Gd1 O6 5_665 76.67(12) yes
O2 5_664 Gd1 O1 . 122.36(11) yes
O1 5_664 Gd1 O1 . 71.71(14) yes
C1 5_664 Gd1 O1 . 98.05(11) yes
O4 5_664 Gd1 O1 . 81.76(13) yes
O6 5_665 Gd1 O1 . 152.38(14) yes
O2 5_664 Gd1 O3 . 80.70(14) yes
O1 5_664 Gd1 O3 . 73.78(12) yes
C1 5_664 Gd1 O3 . 78.63(14) yes
O4 5_664 Gd1 O3 . 138.71(11) yes
O6 5_665 Gd1 O3 . 136.39(13) yes
O2 5_664 Gd1 O5 . 111.75(13) yes
O1 5_664 Gd1 O5 . 144.38(13) yes
C1 5_664 Gd1 O5 . 133.10(14) yes
O4 5_664 Gd1 O5 . 147.17(12) yes
O6 5_665 Gd1 O5 . 84.44(12) yes
O2 5_664 Gd1 O7 . 155.36(14) yes
O1 5_664 Gd1 O7 . 132.67(12) yes
C1 5_664 Gd1 O7 . 149.88(14) yes
O4 5_664 Gd1 O7 . 74.91(14) yes
O6 5_665 Gd1 O7 . 83.44(14) yes
O1 . Gd1 O3 . 70.93(13) yes
O1 . Gd1 O5 . 105.60(13) yes
O3 . Gd1 O5 . 72.01(12) yes
O1 . Gd1 O7 . 74.37(12) yes
O3 . Gd1 O7 . 123.64(14) yes
O5 . Gd1 O7 . 76.47(14) yes
Gd1 5_664 O1 Gd1 . 108.29(14) yes
Gd1 5_664 O1 C1 . 93.8(2) yes
Gd1 . O1 C1 . 156.5(3) yes
Gd1 5_664 O2 C1 . 91.9(3) yes
Gd1 . O3 C8 . 136.7(3) yes
Gd1 5_664 O4 C8 . 133.3(3) yes
Gd1 . O5 C15 . 128.7(3) yes
Gd1 5_665 O6 C15 . 148.2(4) yes
Gd1 . O7 C22 . 127.9(3) yes
C22 . N1 C23 . 121.4(4) yes
C22 . N1 C24 . 120.8(4) yes
C23 . N1 C24 . 117.8(4) yes
Gd1 5_664 C1 O1 . 59.6(2) yes
Gd1 5_664 C1 O2 . 62.1(2) yes
O1 . C1 O2 . 120.7(4) yes
Gd1 5_664 C1 C2 . 168.2(3) yes
O1 . C1 C2 . 117.0(3) yes
O2 . C1 C2 . 122.3(4) yes
C1 . C2 C3 . 117.8(4) yes
C1 . C2 C7 . 121.2(4) yes
C3 . C2 C7 . 120.4(4) yes
C2 . C3 C4 . 120.0(4) yes
C2 . C3 H31 . 120.0 no
C4 . C3 H31 . 120.0 no
C3 . C4 C5 . 119.6(4) yes
C3 . C4 H41 . 120.2 no
C5 . C4 H41 . 120.2 no
C4 . C5 C6 . 120.6(4) yes
C4 . C5 H51 . 119.7 no
C6 . C5 H51 . 119.7 no
C5 . C6 C7 . 120.0(4) yes
C5 . C6 H61 . 120.0 no
C7 . C6 H61 . 120.0 no
C2 . C7 C6 . 119.3(4) yes
C2 . C7 H71 . 120.3 no
C6 . C7 H71 . 120.3 no
O4 . C8 O3 . 124.7(4) yes
O4 . C8 C9 . 117.2(3) yes
O3 . C8 C9 . 118.1(3) yes
C8 . C9 C10 . 119.7(3) yes
C8 . C9 C14 . 121.3(3) yes
C10 . C9 C14 . 119.0(4) yes
C9 . C10 C11 . 120.2(4) yes
C9 . C10 H101 . 119.9 no
C11 . C10 H101 . 119.9 no
C10 . C11 C12 . 119.9(4) yes
C10 . C11 H111 . 120.1 no
C12 . C11 H111 . 120.1 no
C11 . C12 C13 . 120.3(4) yes
C11 . C12 H121 . 119.9 no
C13 . C12 H121 . 119.9 no
C12 . C13 C14 . 120.0(4) yes
C12 . C13 H131 . 120.0 no
C14 . C13 H131 . 120.0 no
C9 . C14 C13 . 120.7(4) yes
C9 . C14 H141 . 119.7 no
C13 . C14 H141 . 119.7 no
O5 . C15 O6 . 123.8(4) yes
O5 . C15 C16 . 117.0(3) yes
O6 . C15 C16 . 119.1(3) yes
C15 . C16 C17 . 120.0(3) yes
C15 . C16 C21 . 120.2(3) yes
C17 . C16 C21 . 119.9(4) yes
C16 . C17 C18 . 119.6(4) yes
C16 . C17 H171 . 120.2 no
C18 . C17 H171 . 120.2 no
C17 . C18 C19 . 120.2(4) yes
C17 . C18 H181 . 119.9 no
C19 . C18 H181 . 119.9 no
C18 . C19 C20 . 120.7(4) yes
C18 . C19 H191 . 119.7 no
C20 . C19 H191 . 119.7 no
C19 . C20 C21 . 119.4(4) yes
C19 . C20 H201 . 120.3 no
C21 . C20 H201 . 120.3 no
C20 . C21 C16 . 120.2(4) yes
C20 . C21 H211 . 119.9 no
C16 . C21 H211 . 119.9 no
N1 . C22 O7 . 124.3(4) yes
N1 . C22 H221 . 117.9 no
O7 . C22 H221 . 117.9 no
N1 . C23 H231 . 109.4 no
N1 . C23 H232 . 109.4 no
H231 . C23 H232 . 109.3 no
N1 . C23 H233 . 109.4 no
H231 . C23 H233 . 109.5 no
H232 . C23 H233 . 109.8 no
N1 . C24 H241 . 109.2 no
N1 . C24 H242 . 109.6 no
H241 . C24 H242 . 109.5 no
N1 . C24 H243 . 109.6 no
H241 . C24 H243 . 109.5 no
H242 . C24 H243 . 109.5 no

loop_
_geom_bond_atom_site_label_1
_geom_bond_atom_site_label_2
_geom_bond_site_symmetry_2
_geom_bond_distance
_geom_bond_publ_flag
Gd1 O2 5_664 2.514(4) yes
Gd1 O1 5_664 2.458(3) yes
Gd1 C1 5_664 2.843(4) yes
Gd1 O4 5_664 2.376(4) yes
Gd1 O6 5_665 2.270(3) yes
Gd1 O1 . 2.302(3) yes
Gd1 O3 . 2.371(4) yes
Gd1 O5 . 2.318(3) yes
Gd1 O7 . 2.386(4) yes
O1 C1 . 1.276(5) yes
O2 C1 . 1.246(4) yes
O3 C8 . 1.254(5) yes
O4 C8 . 1.274(5) yes
O5 C15 . 1.273(5) yes
O6 C15 . 1.241(5) yes
O7 C22 . 1.242(5) yes
N1 C22 . 1.318(5) yes
N1 C23 . 1.447(6) yes
N1 C24 . 1.447(6) yes
C1 C2 . 1.482(5) yes
C2 C3 . 1.370(6) yes
C2 C7 . 1.384(5) yes
C3 C4 . 1.386(6) yes
C3 H31 . 0.930 no
C4 C5 . 1.367(6) yes
C4 H41 . 0.930 no
C5 C6 . 1.377(6) yes
C5 H51 . 0.930 no
C6 C7 . 1.378(6) yes
C6 H61 . 0.930 no
C7 H71 . 0.930 no
C8 C9 . 1.492(5) yes
C9 C10 . 1.383(5) yes
C9 C14 . 1.384(5) yes
C10 C11 . 1.393(6) yes
C10 H101 . 0.930 no
C11 C12 . 1.369(6) yes
C11 H111 . 0.930 no
C12 C13 . 1.377(6) yes
C12 H121 . 0.930 no
C13 C14 . 1.376(6) yes
C13 H131 . 0.930 no
C14 H141 . 0.930 no
C15 C16 . 1.476(5) yes
C16 C17 . 1.382(5) yes
C16 C21 . 1.384(5) yes
C17 C18 . 1.388(6) yes
C17 H171 . 0.930 no
C18 C19 . 1.369(6) yes
C18 H181 . 0.930 no
C19 C20 . 1.378(6) yes
C19 H191 . 0.930 no
C20 C21 . 1.386(6) yes
C20 H201 . 0.930 no
C21 H211 . 0.930 no
C22 H221 . 0.930 no
C23 H231 . 0.961 no
C23 H232 . 0.959 no
C23 H233 . 0.958 no
C24 H241 . 0.958 no
C24 H242 . 0.961 no
C24 H243 . 0.961 no
